data_2207669
loop_
_publ_author_name
'Li-Xue Zhang'
'Jian-Yu Jin'
'San-Nu Zhou'
'Hong-Ping Xiao'
'An-Jiang Zhang'

_publ_section_title 3-(4-Chlorophenyl)-6-(2,4-difluorophenyl)-7<i>H</i>-1,2,4-triazolo[3,4-<i>b</i>][1,3,4]thiadiazine
_journal_coeditor_code SU6252
_journal_issue 12
_journal_name_full 'Acta Crystallographica Section E'
_journal_page_first o4340
_journal_page_last o4342
_journal_paper_doi 10.1107/S1600536805038201
_journal_volume 61
_journal_year 2005
_chemical_formula_iupac 'C16 H9 Cl F2 N4 S'
_chemical_formula_moiety 'C16 H9 Cl F2 N4 S'
_chemical_formula_sum 'C16 H9 Cl F2 N4 S'
_chemical_formula_weight 362.78
_chemical_name_systematic
;
3-(4-Chlorophenyl)-6-(2,4-difluorophenyl)-7H-1,2,4-
triazolo[3,4-b][1,3,4]thiadiazine
;
_space_group_IT_number 14
_symmetry_cell_setting monoclinic
_symmetry_space_group_name_Hall '-P 2ybc'
_symmetry_space_group_name_H-M 'P 1 21/c 1'
_atom_sites_solution_hydrogens geom
_atom_sites_solution_primary direct
_atom_sites_solution_secondary difmap
_audit_creation_method SHELXL-97
_cell_angle_alpha 90.00
_cell_angle_beta 108.800(10)
_cell_angle_gamma 90.00
_cell_formula_units_Z 4
_cell_length_a 11.892(2)
_cell_length_b 12.9620(10)
_cell_length_c 10.4300(10)
_cell_measurement_reflns_used 4232
_cell_measurement_temperature 298(2)
_cell_measurement_theta_max 25.16
_cell_measurement_theta_min 2.39
_cell_volume 1521.9(3)
_computing_cell_refinement 'SAINT (Bruker, 2002)'
_computing_data_collection 'SMART (Bruker, 2002)'
_computing_data_reduction SAINT
_computing_molecular_graphics 'XP (Bruker, 2002)'
_computing_publication_material 'SHELXL97 (Sheldrick, 1997)'
_computing_structure_refinement 'SHELXL97 (Sheldrick, 1997)'
_computing_structure_solution 'SHELXS97 (Sheldrick, 1997)'
_diffrn_ambient_temperature 298(2)
_diffrn_measured_fraction_theta_full 0.998
_diffrn_measured_fraction_theta_max 0.998
_diffrn_measurement_device_type 'Bruker APEX area-detector'
_diffrn_measurement_method '\f and \w'
_diffrn_radiation_monochromator graphite
_diffrn_radiation_source 'fine-focus sealed tube'
_diffrn_radiation_type MoK\a
_diffrn_radiation_wavelength 0.71073
_diffrn_reflns_av_R_equivalents 0.0178
_diffrn_reflns_av_sigmaI/netI 0.0210
_diffrn_reflns_limit_h_max 14
_diffrn_reflns_limit_h_min -6
_diffrn_reflns_limit_k_max 15
_diffrn_reflns_limit_k_min -15
_diffrn_reflns_limit_l_max 12
_diffrn_reflns_limit_l_min -12
_diffrn_reflns_number 7940
_diffrn_reflns_theta_full 25.25
_diffrn_reflns_theta_max 25.25
_diffrn_reflns_theta_min 1.81
_diffrn_standards_decay_% 0
_diffrn_standards_number 0
_exptl_absorpt_coefficient_mu 0.416
_exptl_absorpt_correction_T_max 0.9032
_exptl_absorpt_correction_T_min 0.8415
_exptl_absorpt_correction_type multi-scan
_exptl_absorpt_process_details '(SADABS; Bruker, 2002)'
_exptl_crystal_colour Colorless
_exptl_crystal_density_diffrn 1.583
_exptl_crystal_density_method 'not measured'
_exptl_crystal_description Block
_exptl_crystal_F_000 736
_exptl_crystal_size_max 0.43
_exptl_crystal_size_mid 0.31
_exptl_crystal_size_min 0.25
_refine_diff_density_max 0.237
_refine_diff_density_min -0.211
_refine_ls_extinction_method none
_refine_ls_goodness_of_fit_ref 1.067
_refine_ls_hydrogen_treatment constr
_refine_ls_matrix_type full
_refine_ls_number_parameters 217
_refine_ls_number_reflns 2754
_refine_ls_number_restraints 0
_refine_ls_restrained_S_all 1.067
_refine_ls_R_factor_all 0.0401
_refine_ls_R_factor_gt 0.0365
_refine_ls_shift/su_max 0.001
_refine_ls_shift/su_mean 0.000
_refine_ls_structure_factor_coef Fsqd
_refine_ls_weighting_details 'calc w=1/[\s^2^(Fo^2^)+(0.0451P)^2^+0.561P] where P=(Fo^2^+2Fc^2^)/3'
_refine_ls_weighting_scheme calc
_refine_ls_wR_factor_gt 0.0910
_refine_ls_wR_factor_ref 0.0934
_reflns_number_gt 2519
_reflns_number_total 2754
_reflns_threshold_expression I>2\s(I)
_cod_data_source_file su6252.cif
_cod_data_source_block I
_cod_depositor_comments
;
The following automatic conversions were performed:
'_symmetry_cell_setting' value 'Monoclinic' changed to 'monoclinic'
according to '/home/saulius/struct/CIF-dictionaries/cif_core.dic'
dictionary named 'cif_core.dic' version 2.4.1 from 2010-06-29.

Automatic conversion script
Id: cif_fix_enum 1527 2010-12-29 10:47:43Z saulius 

The following automatic conversions were performed:

'_symmetry_cell_setting' value 'Monoclinic' changed to 'monoclinic'
according to /home/saulius/struct/CIF-dictionaries/cif_core.dic
dictionary named 'cif_core.dic' version 2.4.1 from 2010-06-29.

Automatic conversion script
Id: cif_fix_values 1715 2011-07-08 13:25:40Z adriana 
;
_cod_original_cell_volume 1522.0(3)
_cod_original_sg_symbol_H-M 'P 21/c'
_cod_database_code 2207669
_cod_database_fobs_code 2207669

loop_
_symmetry_equiv_pos_as_xyz
'x, y, z'
'-x, y+1/2, -z+1/2'
'-x, -y, -z'
'x, -y-1/2, z-1/2'

loop_
_atom_site_label
_atom_site_fract_x
_atom_site_fract_y
_atom_site_fract_z
_atom_site_U_iso_or_equiv
_atom_site_adp_type
_atom_site_calc_flag
_atom_site_refinement_flags
_atom_site_occupancy
_atom_site_type_symbol
S1 0.53395(4) 0.69618(4) 1.24316(4) 0.04391(16) Uani d . 1 S
Cl1 -0.02951(5) 0.30434(5) 0.55074(6) 0.06301(19) Uani d . 1 Cl
F1 0.23435(12) 0.73521(9) 0.71480(11) 0.0578(3) Uani d . 1 F
F2 0.12263(14) 1.07966(10) 0.69035(15) 0.0808(5) Uani d . 1 F
N1 0.32330(13) 0.66330(11) 0.97124(14) 0.0357(3) Uani d . 1 N
N2 0.38430(13) 0.57995(11) 1.04610(13) 0.0347(3) Uani d . 1 N
N3 0.48944(15) 0.48867(13) 1.22066(15) 0.0476(4) Uani d . 1 N
N4 0.40998(15) 0.42335(12) 1.12838(16) 0.0461(4) Uani d . 1 N
C1 0.24152(17) 0.82726(14) 0.77693(18) 0.0399(4) Uani d . 1 C
C2 0.17768(18) 0.90666(16) 0.7015(2) 0.0481(5) Uani d . 1 C
H2 0.1303 0.8970 0.6121 0.058 Uiso calc R 1 H
C3 0.1864(2) 1.00094(16) 0.7631(2) 0.0518(5) Uani d . 1 C
C4 0.2570(2) 1.01782(16) 0.8938(2) 0.0535(5) Uani d . 1 C
H4 0.2618 1.0829 0.9327 0.064 Uiso calc R 1 H
C5 0.32094(18) 0.93622(15) 0.9664(2) 0.0454(5) Uani d . 1 C
H5 0.3701 0.9472 1.0548 0.054 Uiso calc R 1 H
C6 0.31398(16) 0.83806(14) 0.91101(17) 0.0362(4) Uani d . 1 C
C7 0.37862(16) 0.74957(13) 0.99127(16) 0.0344(4) Uani d . 1 C
C8 0.50394(16) 0.76487(15) 1.08405(17) 0.0404(4) Uani d . 1 C
H8A 0.5179 0.8379 1.1025 0.048 Uiso calc R 1 H
H8B 0.5588 0.7413 1.0387 0.048 Uiso calc R 1 H
C9 0.47150(16) 0.58098(14) 1.16961(17) 0.0387(4) Uani d . 1 C
C10 0.34713(16) 0.47917(14) 1.02591(17) 0.0377(4) Uani d . 1 C
C11 0.25321(16) 0.43912(13) 0.90773(18) 0.0373(4) Uani d . 1 C
C12 0.22133(18) 0.48792(15) 0.78252(19) 0.0451(5) Uani d . 1 C
H12 0.2589 0.5489 0.7724 0.054 Uiso calc R 1 H
C13 0.13438(18) 0.44644(16) 0.67320(19) 0.0479(5) Uani d . 1 C
H13 0.1124 0.4794 0.5896 0.057 Uiso calc R 1 H
C14 0.08040(17) 0.35575(15) 0.68911(19) 0.0442(5) Uani d . 1 C
C15 0.11003(19) 0.30601(15) 0.8117(2) 0.0484(5) Uani d . 1 C
H15 0.0723 0.2449 0.8207 0.058 Uiso calc R 1 H
C16 0.19666(18) 0.34789(15) 0.9214(2) 0.0451(5) Uani d . 1 C
H16 0.2173 0.3149 1.0050 0.054 Uiso calc R 1 H

loop_
_atom_site_aniso_label
_atom_site_aniso_U_11
_atom_site_aniso_U_22
_atom_site_aniso_U_33
_atom_site_aniso_U_12
_atom_site_aniso_U_13
_atom_site_aniso_U_23
S1 0.0470(3) 0.0472(3) 0.0293(2) -0.0059(2) 0.0008(2) -0.00191(18)
Cl1 0.0521(3) 0.0726(4) 0.0543(3) -0.0087(3) 0.0032(3) -0.0233(3)
F1 0.0800(9) 0.0423(6) 0.0352(6) -0.0011(6) -0.0035(6) -0.0050(5)
F2 0.1040(12) 0.0565(8) 0.0722(9) 0.0322(8) 0.0150(8) 0.0213(7)
N1 0.0390(8) 0.0345(8) 0.0293(7) 0.0020(6) 0.0049(6) 0.0006(6)
N2 0.0375(8) 0.0336(8) 0.0278(7) -0.0007(6) 0.0034(6) 0.0010(6)
N3 0.0497(10) 0.0454(9) 0.0374(8) 0.0001(8) -0.0002(7) 0.0071(7)
N4 0.0509(10) 0.0393(8) 0.0407(8) 0.0011(7) 0.0044(7) 0.0044(7)
C1 0.0457(11) 0.0360(9) 0.0348(9) -0.0026(8) 0.0084(8) -0.0006(7)
C2 0.0488(11) 0.0518(12) 0.0374(10) 0.0001(9) 0.0053(9) 0.0084(8)
C3 0.0592(13) 0.0422(11) 0.0538(12) 0.0122(9) 0.0179(10) 0.0144(9)
C4 0.0702(14) 0.0357(10) 0.0547(12) 0.0033(10) 0.0200(11) -0.0017(9)
C5 0.0520(11) 0.0413(10) 0.0398(10) -0.0035(9) 0.0105(9) -0.0036(8)
C6 0.0381(9) 0.0361(9) 0.0339(9) -0.0020(8) 0.0108(7) 0.0011(7)
C7 0.0383(9) 0.0372(9) 0.0262(8) -0.0010(7) 0.0082(7) -0.0016(7)
C8 0.0410(10) 0.0409(10) 0.0354(9) -0.0037(8) 0.0070(8) 0.0014(7)
C9 0.0392(10) 0.0436(10) 0.0298(8) 0.0009(8) 0.0061(7) 0.0009(7)
C10 0.0411(10) 0.0350(9) 0.0354(9) 0.0013(8) 0.0103(8) 0.0019(7)
C11 0.0392(10) 0.0346(9) 0.0364(9) 0.0018(8) 0.0098(8) -0.0025(7)
C12 0.0514(11) 0.0404(10) 0.0404(10) -0.0042(9) 0.0104(9) 0.0012(8)
C13 0.0508(11) 0.0510(12) 0.0362(10) 0.0013(9) 0.0063(9) -0.0007(8)
C14 0.0381(10) 0.0475(11) 0.0430(10) 0.0001(8) 0.0074(8) -0.0133(8)
C15 0.0538(12) 0.0401(10) 0.0514(11) -0.0091(9) 0.0170(10) -0.0065(9)
C16 0.0533(12) 0.0391(10) 0.0407(10) -0.0007(9) 0.0123(9) 0.0000(8)

loop_
_atom_type_symbol
_atom_type_description
_atom_type_scat_dispersion_real
_atom_type_scat_dispersion_imag
_atom_type_scat_source
C C 0.0033 0.0016 'International Tables Vol C Tables 4.2.6.8 and 6.1.1.4'
H H 0.0000 0.0000 'International Tables Vol C Tables 4.2.6.8 and 6.1.1.4'
N N 0.0061 0.0033 'International Tables Vol C Tables 4.2.6.8 and 6.1.1.4'
F F 0.0171 0.0103 'International Tables Vol C Tables 4.2.6.8 and 6.1.1.4'
Cl Cl 0.1484 0.1585 'International Tables Vol C Tables 4.2.6.8 and 6.1.1.4'
S S 0.1246 0.1234 'International Tables Vol C Tables 4.2.6.8 and 6.1.1.4'

loop_
_geom_angle_atom_site_label_1
_geom_angle_atom_site_label_2
_geom_angle_atom_site_label_3
_geom_angle
_geom_angle_publ_flag
C9 S1 C8 95.05(8) yes
C7 N1 N2 116.04(14) yes
C9 N2 C10 105.21(14) yes
C9 N2 N1 128.31(14) yes
C10 N2 N1 124.64(14) yes
C9 N3 N4 106.90(14) yes
C10 N4 N3 108.03(15) yes
F1 C1 C2 116.92(16) ?
F1 C1 C6 119.65(16) ?
C2 C1 C6 123.42(17) ?
C1 C2 C3 117.28(18) ?
C1 C2 H2 121.4 ?
C3 C2 H2 121.4 ?
F2 C3 C2 117.89(19) ?
F2 C3 C4 119.48(19) ?
C2 C3 C4 122.62(18) ?
C3 C4 C5 118.51(19) ?
C3 C4 H4 120.7 ?
C5 C4 H4 120.7 ?
C4 C5 C6 121.77(18) ?
C4 C5 H5 119.1 ?
C6 C5 H5 119.1 ?
C5 C6 C1 116.37(17) ?
C5 C6 C7 121.61(16) ?
C1 C6 C7 122.01(16) ?
N1 C7 C6 116.02(15) ?
N1 C7 C8 124.76(16) ?
C6 C7 C8 119.16(15) ?
C7 C8 S1 112.67(13) ?
C7 C8 H8A 109.1 ?
S1 C8 H8A 109.1 ?
C7 C8 H8B 109.1 ?
S1 C8 H8B 109.1 ?
H8A C8 H8B 107.8 ?
N3 C9 N2 110.57(16) ?
N3 C9 S1 128.46(14) yes
N2 C9 S1 120.78(13) yes
N4 C10 N2 109.28(15) ?
N4 C10 C11 124.84(16) ?
N2 C10 C11 125.88(16) ?
C12 C11 C16 119.29(17) ?
C12 C11 C10 122.16(17) ?
C16 C11 C10 118.53(16) ?
C13 C12 C11 120.32(18) ?
C13 C12 H12 119.8 ?
C11 C12 H12 119.8 ?
C14 C13 C12 119.26(18) ?
C14 C13 H13 120.4 ?
C12 C13 H13 120.4 ?
C15 C14 C13 121.63(18) ?
C15 C14 Cl1 119.48(16) ?
C13 C14 Cl1 118.89(16) ?
C14 C15 C16 119.10(18) ?
C14 C15 H15 120.5 ?
C16 C15 H15 120.5 ?
C15 C16 C11 120.40(18) ?
C15 C16 H16 119.8 ?
C11 C16 H16 119.8 ?

loop_
_geom_bond_atom_site_label_1
_geom_bond_atom_site_label_2
_geom_bond_distance
_geom_bond_publ_flag
S1 C9 1.7328(19) yes
S1 C8 1.8145(18) yes
Cl1 C14 1.7377(18) ?
F1 C1 1.347(2) ?
F2 C3 1.349(2) ?
N1 C7 1.280(2) yes
N1 N2 1.3920(19) yes
N2 C9 1.369(2) yes
N2 C10 1.373(2) yes
N3 C9 1.299(2) yes
N3 N4 1.396(2) yes
N4 C10 1.307(2) yes
C1 C2 1.367(3) ?
C1 C6 1.393(3) ?
C2 C3 1.369(3) ?
C2 H2 0.9300 ?
C3 C4 1.369(3) ?
C4 C5 1.378(3) ?
C4 H4 0.9300 ?
C5 C6 1.389(3) ?
C5 H5 0.9300 ?
C6 C7 1.481(2) ?
C7 C8 1.506(2) yes
C8 H8A 0.9700 ?
C8 H8B 0.9700 ?
C10 C11 1.466(2) ?
C11 C12 1.389(3) ?
C11 C16 1.390(3) ?
C12 C13 1.378(3) ?
C12 H12 0.9300 ?
C13 C14 1.375(3) ?
C13 H13 0.9300 ?
C14 C15 1.373(3) ?
C15 C16 1.380(3) ?
C15 H15 0.9300 ?
C16 H16 0.9300 ?

loop_
_geom_torsion_atom_site_label_1
_geom_torsion_atom_site_label_2
_geom_torsion_atom_site_label_3
_geom_torsion_atom_site_label_4
_geom_torsion
_geom_torsion_publ_flag
C7 N1 N2 C9 27.0(2) yes
C7 N1 N2 C10 -170.73(16) yes
C9 N3 N4 C10 -0.3(2) yes
F1 C1 C2 C3 -178.68(18) ?
C6 C1 C2 C3 -0.2(3) ?
C1 C2 C3 F2 -179.14(19) ?
C1 C2 C3 C4 1.1(3) ?
F2 C3 C4 C5 179.68(19) ?
C2 C3 C4 C5 -0.6(3) ?
C3 C4 C5 C6 -0.9(3) ?
C4 C5 C6 C1 1.8(3) ?
C4 C5 C6 C7 -177.24(18) ?
F1 C1 C6 C5 177.26(17) ?
C2 C1 C6 C5 -1.2(3) ?
F1 C1 C6 C7 -3.8(3) ?
C2 C1 C6 C7 177.80(18) ?
N2 N1 C7 C6 179.64(14) yes
N2 N1 C7 C8 2.6(2) yes
C5 C6 C7 N1 141.28(18) ?
C1 C6 C7 N1 -37.7(2) ?
C5 C6 C7 C8 -41.5(2) ?
C1 C6 C7 C8 139.60(18) ?
N1 C7 C8 S1 -42.4(2) yes
C6 C7 C8 S1 140.60(14) yes
C9 S1 C8 C7 47.06(15) yes
N4 N3 C9 N2 -0.8(2) yes
N4 N3 C9 S1 173.99(15) yes
C10 N2 C9 N3 1.5(2) yes
N1 N2 C9 N3 166.39(16) yes
C10 N2 C9 S1 -173.74(13) yes
N1 N2 C9 S1 -8.8(3) yes
C8 S1 C9 N3 159.37(19) yes
C8 S1 C9 N2 -26.34(16) yes
N3 N4 C10 N2 1.2(2) yes
N3 N4 C10 C11 -179.61(17) yes
C9 N2 C10 N4 -1.7(2) yes
N1 N2 C10 N4 -167.28(16) yes
C9 N2 C10 C11 179.20(17) ?
N1 N2 C10 C11 13.6(3) yes
N4 C10 C11 C12 -154.51(19) ?
N2 C10 C11 C12 24.5(3) ?
N4 C10 C11 C16 23.9(3) ?
N2 C10 C11 C16 -157.11(18) ?
C16 C11 C12 C13 0.2(3) ?
C10 C11 C12 C13 178.53(18) ?
C11 C12 C13 C14 -0.6(3) ?
C12 C13 C14 C15 0.8(3) ?
C12 C13 C14 Cl1 179.78(15) ?
C13 C14 C15 C16 -0.4(3) ?
Cl1 C14 C15 C16 -179.40(15) ?
C14 C15 C16 C11 -0.1(3) ?
C12 C11 C16 C15 0.2(3) ?
C10 C11 C16 C15 -178.21(18) ?

loop_
_cod_related_entry_id
_cod_related_entry_database
_cod_related_entry_code
1 ChemSpider 21126807
